data_4510909
loop_
_publ_author_name
'Mukherjee, Arijit'
'Grobelny, Pawel'
'Thakur, Tejender S.'
'Desiraju, Gautam R.'

_publ_section_title
;
 Polymorphs, Pseudopolymorphs, and Co-Crystals of Orcinol: Exploring the
 Structural Landscape with High Throughput Crystallography
;
_journal_issue 6
_journal_name_full 'Crystal Growth &amp; Design'
_journal_page_first 2637
_journal_paper_doi 10.1021/cg200361x
_journal_volume 11
_journal_year 2011
_chemical_compound_source 'see text'
_chemical_formula_moiety 'C7 H8 O2, 0.5(C4 H4 N2)'
_chemical_formula_sum 'C9 H10 N O2'
_chemical_formula_weight 164.18
_chemical_name_common Orcinol:Pyrazine
_chemical_name_systematic ?
_space_group_IT_number 14
_symmetry_cell_setting monoclinic
_symmetry_Int_Tables_number 14
_symmetry_space_group_name_Hall '-P 2yn'
_symmetry_space_group_name_H-M 'P 1 21/n 1'
_atom_sites_solution_hydrogens geom
_atom_sites_solution_primary direct
_atom_sites_solution_secondary difmap
_cell_angle_alpha 90
_cell_angle_beta 95.16(3)
_cell_angle_gamma 90
_cell_formula_units_Z 4
_cell_length_a 6.9967(14)
_cell_length_b 8.5801(17)
_cell_length_c 13.531(3)
_cell_measurement_reflns_used 2263
_cell_measurement_temperature 150(2)
_cell_measurement_theta_max 27.5
_cell_measurement_theta_min 2.8
_cell_volume 809.0(3)
_computing_cell_refinement
;
CrystalClear-SM Expert 2.0 rc14 (Rigaku, 2009)
;
_computing_data_collection
;
CrystalClear-SM Expert 2.0 rc14 (Rigaku, 2009)
;
_computing_data_reduction
;
CrystalClear-SM Expert 2.0 rc14 (Rigaku, 2009)
;
_computing_publication_material 'PLATON (Spek, 2003)'
_computing_structure_refinement 'SHELXL-97 (Sheldrick, 2008)'
_diffrn_ambient_temperature 150(2)
_diffrn_detector CCD
_diffrn_detector_area_resol_mean 13.6612
_diffrn_measured_fraction_theta_full 0.996
_diffrn_measured_fraction_theta_max 0.996
_diffrn_measurement_details
;
scan:
    Number of images: 180
               Slice: -60.0000 - 120.0000
         Image width: 1.0000
            Exp time: 16.0000
       Rotation axis: Omega
               Omega: 0.0000
                 Chi: 54.0000
                 Phi: 0.0000
                 XTD: 49.3466
              2theta: 29.6119
scan:
    Number of images: 180
               Slice: -60.0000 - 120.0000
         Image width: 1.0000
            Exp time: 16.0000
       Rotation axis: Omega
               Omega: 0.0000
                 Chi: 54.0000
                 Phi: 120.0000
                 XTD: 49.3466
              2theta: 29.6119
scan:
    Number of images: 180
               Slice: -60.0000 - 120.0000
         Image width: 1.0000
            Exp time: 16.0000
       Rotation axis: Omega
               Omega: 0.0000
                 Chi: 54.0000
                 Phi: 240.0000
                 XTD: 49.3466
              2theta: 29.6119

;
_diffrn_measurement_device
;
XtaLABmini: Fixed Chi 2 circle
;
_diffrn_measurement_device_type
;
Rigaku Mercury375R (2x2 bin mode)
;
_diffrn_measurement_method 'profile data from \w-scans'
_diffrn_measurement_specimen_support Fiber
_diffrn_orient_matrix_type d*Trek
_diffrn_orient_matrix_UB_11 -0.141513
_diffrn_orient_matrix_UB_12 0.021817
_diffrn_orient_matrix_UB_13 -0.009599
_diffrn_orient_matrix_UB_21 -0.018405
_diffrn_orient_matrix_UB_22 -0.114565
_diffrn_orient_matrix_UB_23 0.010940
_diffrn_orient_matrix_UB_31 -0.010389
_diffrn_orient_matrix_UB_32 0.008636
_diffrn_orient_matrix_UB_33 0.072966
_diffrn_radiation_monochromator 'Graphite Monochromator'
_diffrn_radiation_probe x-ray
_diffrn_radiation_type MoK\a
_diffrn_radiation_wavelength 0.71073
_diffrn_reflns_av_R_equivalents 0.020
_diffrn_reflns_av_unetI/netI 0.025
_diffrn_reflns_limit_h_max 9
_diffrn_reflns_limit_h_min -9
_diffrn_reflns_limit_k_max 11
_diffrn_reflns_limit_k_min -11
_diffrn_reflns_limit_l_max 17
_diffrn_reflns_limit_l_min -17
_diffrn_reflns_number 8690
_diffrn_reflns_reduction_process
;
;
_diffrn_reflns_theta_full 27.5
_diffrn_reflns_theta_max 27.5
_diffrn_reflns_theta_min 2.8
_diffrn_source 'Sealed Tube'
_diffrn_source_power 0.6
_diffrn_source_voltage 50.0
_exptl_absorpt_coefficient_mu 0.096
_exptl_absorpt_correction_T_max 0.9764
_exptl_absorpt_correction_T_min 0.9535
_exptl_absorpt_correction_type multi-scan
_exptl_absorpt_process_details 'Jacobson, R. (1998) Private communication'
_exptl_crystal_colour Colorless
_exptl_crystal_density_diffrn 1.348
_exptl_crystal_density_meas ?
_exptl_crystal_density_method 'Not Measured'
_exptl_crystal_description Block
_exptl_crystal_F_000 348
_exptl_crystal_size_max 0.50
_exptl_crystal_size_mid 0.25
_exptl_crystal_size_min 0.25
_refine_diff_density_max 0.267
_refine_diff_density_min -0.209
_refine_diff_density_rms 0.041
_refine_ls_extinction_method none
_refine_ls_goodness_of_fit_ref 1.080
_refine_ls_hydrogen_treatment mixed
_refine_ls_matrix_type full
_refine_ls_number_parameters 149
_refine_ls_number_reflns 1862
_refine_ls_number_restraints 0
_refine_ls_restrained_S_all 1.080
_refine_ls_R_factor_all 0.0410
_refine_ls_R_factor_gt 0.0377
_refine_ls_shift/su_max 0.000
_refine_ls_shift/su_mean 0.000
_refine_ls_structure_factor_coef Fsqd
_refine_ls_weighting_details 'calc w=1/[\s^2^(Fo^2^)+(0.0585P)^2^+0.2069P] where P=(Fo^2^+2Fc^2^)/3'
_refine_ls_weighting_scheme calc
_refine_ls_wR_factor_gt 0.1029
_refine_ls_wR_factor_ref 0.1052
_reflns_number_gt 1711
_reflns_number_total 1862
_reflns_threshold_expression >2\s(I)
_cod_data_source_file 818161.cif
_cod_data_source_block datam
_cod_depositor_comments
;
The following automatic conversions were performed:

'_symmetry_cell_setting' value 'Monoclinic' changed to 'monoclinic'
according to
/usr/data/users/saulius/automatic-downloads/retrospective/ACS/lib/dictionaries/cif_core.dic
dictionary named 'cif_core.dic' version 2.4.2 from
2011-04-26.

'_exptl_absorpt_correction_type' value 'Multi-scan'
changed to 'multi-scan' according to
/usr/data/users/saulius/automatic-downloads/retrospective/ACS/lib/dictionaries/cif_core.dic
dictionary named 'cif_core.dic' version 2.4.2 from 2011-04-26.

Automatic conversion script
Id: cif_fix_values 2281 2013-09-26 08:29:07Z andrius 

The following automatic conversions were performed:

'_exptl_crystal_density_meas' value 'Not Measured' was changed to '?'
- the value is perceived as not measured.

Automatic conversion script
Id: cif_fix_values 3008 2015-01-20 13:52:24Z robertas 
;
_cod_original_sg_symbol_H-M 'P 21/n'
_cod_database_code 4510909

loop_
_symmetry_equiv_pos_site_id
_symmetry_equiv_pos_as_xyz
1 x,y,z
2 1/2-x,1/2+y,1/2-z
3 -x,-y,-z
4 1/2+x,1/2-y,1/2+z

loop_
_atom_site_aniso_label
_atom_site_aniso_U_11
_atom_site_aniso_U_22
_atom_site_aniso_U_33
_atom_site_aniso_U_23
_atom_site_aniso_U_13
_atom_site_aniso_U_12
O1 0.0427(5) 0.0212(4) 0.0197(4) -0.0034(3) 0.0007(3) 0.0104(3)
O2 0.0354(5) 0.0190(4) 0.0189(4) 0.0015(3) 0.0026(3) 0.0087(3)
C1 0.0191(5) 0.0208(5) 0.0171(5) 0.0001(4) 0.0006(4) -0.0029(4)
C2 0.0225(5) 0.0175(5) 0.0205(5) 0.0020(4) -0.0005(4) 0.0015(4)
C3 0.0215(5) 0.0168(5) 0.0204(5) -0.0019(4) 0.0023(4) 0.0002(4)
C4 0.0221(5) 0.0186(5) 0.0158(5) 0.0002(4) 0.0015(4) -0.0004(4)
C5 0.0187(5) 0.0170(5) 0.0194(5) 0.0015(4) 0.0017(4) 0.0002(4)
C6 0.0213(5) 0.0180(5) 0.0185(5) -0.0017(4) 0.0034(4) 0.0004(4)
C7 0.0297(6) 0.0281(6) 0.0172(5) 0.0006(4) 0.0004(4) -0.0005(5)
N1 0.0237(4) 0.0194(4) 0.0254(5) -0.0014(3) 0.0034(3) 0.0011(3)
C8 0.0273(5) 0.0209(5) 0.0243(5) 0.0021(4) -0.0007(4) 0.0031(4)
C9 0.0297(6) 0.0232(5) 0.0211(5) -0.0006(4) 0.0019(4) 0.0003(4)

loop_
_atom_site_label
_atom_site_type_symbol
_atom_site_thermal_displace_type
_atom_site_fract_x
_atom_site_fract_y
_atom_site_fract_z
_atom_site_occupancy
_atom_site_U_iso_or_equiv
O1 O Uani 0.55511(13) 0.90114(9) 0.15745(6) 1.000 0.0280(3)
O2 O Uani 0.85153(12) 0.40174(9) 0.14181(6) 1.000 0.0244(3)
C1 C Uani 0.66109(14) 0.66791(12) -0.05553(8) 1.000 0.0191(3)
C2 C Uani 0.59453(15) 0.78731(12) 0.00190(8) 1.000 0.0203(3)
C3 C Uani 0.62072(15) 0.77879(12) 0.10492(8) 1.000 0.0195(3)
C4 C Uani 0.70960(15) 0.65014(12) 0.15182(7) 1.000 0.0189(3)
C5 C Uani 0.77026(14) 0.52922(11) 0.09338(7) 1.000 0.0184(3)
C6 C Uani 0.74917(15) 0.53812(12) -0.00961(8) 1.000 0.0192(3)
C7 C Uani 0.63664(17) 0.67892(14) -0.16706(8) 1.000 0.0251(3)
N1 N Uani 0.92773(13) 0.13747(11) 0.03766(7) 1.000 0.0228(3)
C8 C Uani 0.91253(16) 0.10663(13) -0.05936(9) 1.000 0.0244(3)
C9 C Uani 1.01509(17) 0.02966(13) 0.09626(8) 1.000 0.0247(3)
H1 H Uiso 0.5336(19) 0.8771(16) -0.0301(10) 1.000 0.024(3)
H2 H Uiso 0.729(2) 0.6432(17) 0.2228(11) 1.000 0.026(3)
H3 H Uiso 0.793(2) 0.4498(17) -0.0496(10) 1.000 0.025(3)
H4 H Uiso 0.516(3) 0.632(2) -0.1921(14) 1.000 0.051(5)
H5 H Uiso 0.740(3) 0.626(2) -0.1980(13) 1.000 0.048(5)
H6 H Uiso 0.632(3) 0.790(2) -0.1892(15) 1.000 0.058(5)
H7 H Uiso 0.590(2) 0.8893(19) 0.2226(14) 1.000 0.039(4)
H8 H Uiso 0.868(2) 0.323(2) 0.0988(13) 1.000 0.047(5)
H9 H Uiso 0.850(2) 0.1806(17) -0.1034(11) 1.000 0.030(4)
H10 H Uiso 1.026(2) 0.0514(18) 0.1659(11) 1.000 0.032(4)

loop_
_atom_type_symbol
_atom_type_description
_atom_type_scat_dispersion_real
_atom_type_scat_dispersion_imag
_atom_type_scat_source
O O 0.0106 0.0060 'International Tables Vol C Tables 4.2.6.8 and 6.1.1.4'
N N 0.0061 0.0033 'International Tables Vol C Tables 4.2.6.8 and 6.1.1.4'
H H 0.0000 0.0000 'International Tables Vol C Tables 4.2.6.8 and 6.1.1.4'
C C 0.0033 0.0016 'International Tables Vol C Tables 4.2.6.8 and 6.1.1.4'

loop_
_geom_angle_atom_site_label_1
_geom_angle_atom_site_label_2
_geom_angle_atom_site_label_3
_geom_angle
_geom_angle_site_symmetry_1
_geom_angle_site_symmetry_3
_geom_angle_publ_flag
C3 O1 H7 110.4(10) . . no
C5 O2 H8 111.0(11) . . no
C8 N1 C9 116.12(10) . . yes
C2 C1 C6 119.79(10) . . no
C2 C1 C7 119.99(10) . . no
C6 C1 C7 120.22(10) . . no
C1 C2 C3 120.02(10) . . no
C2 C3 C4 120.78(10) . . no
O1 C3 C2 117.35(10) . . yes
O1 C3 C4 121.87(10) . . yes
C3 C4 C5 118.56(9) . . no
O2 C5 C4 117.18(9) . . yes
O2 C5 C6 121.65(9) . . yes
C4 C5 C6 121.17(9) . . no
C1 C6 C5 119.62(10) . . no
C1 C2 H1 119.6(8) . . no
C3 C2 H1 120.3(8) . . no
C5 C4 H2 119.9(9) . . no
C3 C4 H2 121.5(9) . . no
C1 C6 H3 120.8(8) . . no
C5 C6 H3 119.5(8) . . no
C1 C7 H5 112.2(11) . . no
C1 C7 H6 111.0(12) . . no
C1 C7 H4 110.0(11) . . no
H4 C7 H6 106.7(16) . . no
H5 C7 H6 108.6(16) . . no
H4 C7 H5 108.2(16) . . no
N1 C8 C9 121.52(11) . 3_755 yes
N1 C9 C8 122.36(11) . 3_755 yes
N1 C8 H9 118.4(9) . . no
C9 C8 H9 120.0(9) 3_755 . no
N1 C9 H10 116.3(9) . . no
C8 C9 H10 121.3(9) 3_755 . no

loop_
_geom_bond_atom_site_label_1
_geom_bond_atom_site_label_2
_geom_bond_distance
_geom_bond_site_symmetry_2
_geom_bond_publ_flag
O1 C3 1.3699(14) . yes
O2 C5 1.3719(13) . yes
O1 H7 0.899(19) . no
O2 H8 0.906(17) . no
N1 C9 1.3307(15) . yes
N1 C8 1.3340(16) . yes
C1 C6 1.3918(15) . no
C1 C7 1.5064(16) . no
C1 C2 1.3912(15) . no
C2 C3 1.3914(16) . no
C3 C4 1.3917(15) . no
C4 C5 1.3936(14) . no
C5 C6 1.3902(15) . no
C2 H1 0.964(14) . no
C4 H2 0.960(15) . no
C6 H3 0.996(14) . no
C7 H6 0.999(17) . no
C7 H4 0.97(2) . no
C7 H5 0.98(2) . no
C8 C9 1.3852(16) 3_755 no
C8 H9 0.950(15) . no
C9 H10 0.957(15) . no

loop_
_geom_contact_atom_site_label_1
_geom_contact_atom_site_label_2
_geom_contact_distance
_geom_contact_site_symmetry_2
_geom_contact_publ_flag
O1 O2 2.7359(13) 2_655 no
O1 C8 3.4191(16) 3_665 no
O2 N1 2.7471(14) . no
O2 O1 2.7359(13) 2_645 no
O1 H1 2.604(14) 3_675 no
O2 H7 1.847(19) 2_645 no
O2 H4 2.73(2) 3_665 no
O2 H5 2.90(2) 3_765 no
N1 N1 2.7950(15) 3_755 no
N1 C1 3.3164(15) 3_765 no
N1 O2 2.7471(14) . no
N1 H8 1.859(17) . no
C1 N1 3.3164(15) 3_765 no
C1 C6 3.5492(17) 3_665 no
C1 C9 3.5207(17) 3_765 no
C1 C5 3.4574(16) 3_665 no
C2 C8 3.5841(17) 3_765 no
C2 C9 3.5133(18) 3_765 no
C3 C8 3.5176(17) 3_765 no
C3 C9 3.5098(17) 1_565 no
C5 C7 3.5776(17) 3_665 no
C5 C1 3.4574(16) 3_665 no
C6 C6 3.5569(17) 3_765 no
C6 C6 3.5799(17) 3_665 no
C6 C1 3.5492(17) 3_665 no
C7 C5 3.5776(17) 3_665 no
C7 C9 3.5620(18) 3_765 no
C8 C3 3.5176(17) 3_765 no
C8 O1 3.4191(16) 3_665 no
C8 C2 3.5841(17) 3_765 no
C9 C1 3.5207(17) 3_765 no
C9 C7 3.5620(18) 3_765 no
C9 C3 3.5098(17) 1_545 no
C9 C2 3.5133(18) 3_765 no
C2 H1 3.050(14) 3_675 no
C4 H7 3.071(17) 2_645 no
C4 H4 2.967(18) 3_665 no
C5 H4 2.86(2) 3_665 no
C5 H7 2.856(18) 2_645 no
C7 H10 3.049(15) 4_454 no
C8 H3 3.067(15) . no
C8 H8 2.871(17) . no
C9 H6 3.09(2) 3_765 no
C9 H8 2.721(17) . no
H1 O1 2.604(14) 3_675 no
H1 H6 2.44(2) . no
H1 C2 3.050(14) 3_675 no
H1 H1 2.324(19) 3_675 no
H2 H7 2.59(2) 2_645 no
H2 H7 2.33(2) . no
H2 H10 2.56(2) 2_655 no
H3 H5 2.51(2) . no
H3 C8 3.067(15) . no
H3 H8 2.30(2) . no
H3 H9 2.47(2) . no
H4 H10 2.49(2) 4_454 no
H4 O2 2.73(2) 3_665 no
H4 C4 2.967(19) 3_665 no
H4 C5 2.86(2) 3_665 no
H5 H3 2.51(2) . no
H5 O2 2.90(2) 3_765 no
H6 H1 2.44(2) . no
H6 C9 3.09(2) 3_765 no
H7 H2 2.33(2) . no
H7 O2 1.847(19) 2_655 no
H7 C4 3.071(17) 2_655 no
H7 C5 2.856(18) 2_655 no
H7 H2 2.59(2) 2_655 no
H7 H8 2.47(3) 2_655 no
H8 N1 1.859(17) . no
H8 C8 2.871(17) . no
H8 C9 2.721(17) . no
H8 H3 2.30(2) . no
H8 H7 2.47(3) 2_645 no
H9 H3 2.47(2) . no
H10 H2 2.56(2) 2_645 no
H10 C7 3.049(15) 4_555 no
H10 H4 2.49(2) 4_555 no

loop_
_geom_hbond_atom_site_label_D
_geom_hbond_atom_site_label_H
_geom_hbond_atom_site_label_A
_geom_hbond_distance_DH
_geom_hbond_distance_HA
_geom_hbond_distance_DA
_geom_hbond_angle_DHA
_geom_hbond_site_symmetry_A
_geom_hbond_publ_flag
O1 H7 O2 0.899(19) 1.847(19) 2.7359(13) 169.7(15) 2_655 yes
O2 H8 N1 0.906(17) 1.859(17) 2.7471(14) 166.3(16) . yes

loop_
_geom_torsion_atom_site_label_1
_geom_torsion_atom_site_label_2
_geom_torsion_atom_site_label_3
_geom_torsion_atom_site_label_4
_geom_torsion
_geom_torsion_site_symmetry_3
_geom_torsion_site_symmetry_4
_geom_torsion_publ_flag
C8 N1 C9 C8 0.35(17) . 3_755 no
C9 N1 C8 C9 -0.35(16) . 3_755 no
C7 C1 C2 C3 -178.63(10) . . no
C7 C1 C6 C5 -179.79(10) . . no
C6 C1 C2 C3 1.75(16) . . no
C2 C1 C6 C5 -0.17(15) . . no
C1 C2 C3 C4 -1.36(16) . . no
C1 C2 C3 O1 178.88(10) . . no
C2 C3 C4 C5 -0.60(16) . . no
O1 C3 C4 C5 179.15(10) . . no
C3 C4 C5 O2 -177.87(10) . . no
C3 C4 C5 C6 2.21(16) . . no
O2 C5 C6 C1 178.24(10) . . no
C4 C5 C6 C1 -1.84(16) . . no
N1 C8 C9 N1 0.37(18) 3_755 3_755 no
